data_7056854
loop_
_publ_author_name
'Ridenour, J. August'
'Cahill, Christopher L.'

_publ_section_title
;
 Synthesis, structural analysis, and supramolecular assembly of a series
 of in situ generated uranyl--peroxide complexes with functionalized
 2,2&#x2032;-bipyridine and varied carboxylic acid ligands
;
_journal_issue 3
_journal_name_full 'New Journal of Chemistry'
_journal_page_first 1816
_journal_paper_doi 10.1039/C7NJ03828C
_journal_volume 42
_journal_year 2018
_chemical_formula_moiety 'C34 H22 F2 N4 O10 U2, O'
_chemical_formula_sum 'C34 H22 F2 N4 O11 U2'
_chemical_formula_weight 1176.61
_space_group_crystal_system monoclinic
_space_group_IT_number 14
_space_group_name_Hall '-P 2ybc'
_space_group_name_H-M_alt 'P 1 21/c 1'
_symmetry_cell_setting monoclinic
_symmetry_Int_Tables_number 14
_symmetry_space_group_name_Hall '-P 2ybc'
_symmetry_space_group_name_H-M 'P 1 21/c 1'
_atom_sites_solution_hydrogens geom
_audit_creation_method SHELXL-2014/7
_audit_update_record
;
2017-10-06 deposited with the CCDC.
2017-12-21 downloaded from the CCDC.
;
_cell_angle_alpha 90
_cell_angle_beta 99.009(2)
_cell_angle_gamma 90
_cell_formula_units_Z 2
_cell_length_a 10.0889(19)
_cell_length_b 12.557(2)
_cell_length_c 14.792(3)
_cell_measurement_reflns_used 9941
_cell_measurement_temperature 100(2)
_cell_measurement_theta_max 26.09
_cell_measurement_theta_min 3.11
_cell_volume 1850.8(6)
_computing_cell_refinement 'SAINT, Bruker-AXS'
_computing_data_collection 'APEX, Bruker-AXS'
_computing_data_reduction 'SAINT, Bruker-AXS'
_computing_molecular_graphics 'Crystal Maker (Palmer, 2009)'
_computing_publication_material WinGX
_computing_structure_refinement 'SHELXL-2014/7 (Sheldrick, 2014)'
_computing_structure_solution 'Superflip (Palatinus L., 2004)'
_diffrn_ambient_temperature 100(2)
_diffrn_measured_fraction_theta_full 0.999
_diffrn_measured_fraction_theta_max 0.996
_diffrn_measurement_device_type 'Bruker SMART APEXII'
_diffrn_measurement_method omega
_diffrn_radiation_probe x-ray
_diffrn_radiation_type MoK\a
_diffrn_radiation_wavelength 0.71073
_diffrn_reflns_av_R_equivalents 0.0501
_diffrn_reflns_av_unetI/netI 0.0193
_diffrn_reflns_Laue_measured_fraction_full 0.999
_diffrn_reflns_Laue_measured_fraction_max 0.996
_diffrn_reflns_limit_h_max 12
_diffrn_reflns_limit_h_min -12
_diffrn_reflns_limit_k_max 15
_diffrn_reflns_limit_k_min -15
_diffrn_reflns_limit_l_max 18
_diffrn_reflns_limit_l_min -18
_diffrn_reflns_number 52503
_diffrn_reflns_point_group_measured_fraction_full 0.999
_diffrn_reflns_point_group_measured_fraction_max 0.996
_diffrn_reflns_theta_full 25.500
_diffrn_reflns_theta_max 26.177
_diffrn_reflns_theta_min 3.106
_diffrn_source 'fine-focused sealed tube'
_diffrn_source_type Siemens
_exptl_absorpt_coefficient_mu 8.812
_exptl_absorpt_correction_T_max 0.7453
_exptl_absorpt_correction_T_min 0.5589
_exptl_absorpt_correction_type multi-scan
_exptl_absorpt_process_details 'SADABS, G. Sheldrick (1999)'
_exptl_crystal_colour Yellow
_exptl_crystal_density_diffrn 2.111
_exptl_crystal_description Plate
_exptl_crystal_F_000 1088
_exptl_crystal_recrystallization_method 'Slow Evaporation/Photolytic'
_exptl_crystal_size_max 0.236
_exptl_crystal_size_mid 0.151
_exptl_crystal_size_min 0.075
_refine_diff_density_max 1.443
_refine_diff_density_min -3.308
_refine_diff_density_rms 0.163
_refine_ls_extinction_method none
_refine_ls_goodness_of_fit_ref 1.101
_refine_ls_hydrogen_treatment constr
_refine_ls_matrix_type full
_refine_ls_number_parameters 264
_refine_ls_number_reflns 3695
_refine_ls_number_restraints 0
_refine_ls_restrained_S_all 1.101
_refine_ls_R_factor_all 0.0440
_refine_ls_R_factor_gt 0.0346
_refine_ls_shift/su_max 0.000
_refine_ls_shift/su_mean 0.000
_refine_ls_structure_factor_coef Fsqd
_refine_ls_weighting_details 'w=1/[\s^2^(Fo^2^)+(0.0251P)^2^+18.7811P] where P=(Fo^2^+2Fc^2^)/3'
_refine_ls_weighting_scheme calc
_refine_ls_wR_factor_gt 0.0815
_refine_ls_wR_factor_ref 0.0877
_reflns_Friedel_coverage 0.000
_reflns_number_gt 3161
_reflns_number_total 3695
_reflns_threshold_expression 'I > 2\s(I)'
_cod_data_source_file c7nj03828c2.cif
_cod_data_source_block compound1
_cod_depositor_comments 'Adding full bibliography for 7056854--7056861.cif.'
_cod_original_sg_symbol_H-M 'P 21/c'
_cod_database_code 7056854
_shelx_space_group_comment
;
The symmetry employed for this shelxl refinement is uniquely defined
by the following loop, which should always be used as a source of
symmetry information in preference to the above space-group names.
They are only intended as comments.
;

loop_
_space_group_symop_operation_xyz
'x, y, z'
'-x, y+1/2, -z+1/2'
'-x, -y, -z'
'x, -y-1/2, z-1/2'

loop_
_atom_site_label
_atom_site_type_symbol
_atom_site_fract_x
_atom_site_fract_y
_atom_site_fract_z
_atom_site_U_iso_or_equiv
_atom_site_adp_type
_atom_site_occupancy
_atom_site_site_symmetry_order
_atom_site_calc_flag
_atom_site_refinement_flags_posn
_atom_site_refinement_flags_adp
_atom_site_refinement_flags_occupancy
_atom_site_disorder_assembly
_atom_site_disorder_group
U1 U 0.20753(2) 0.49137(2) 0.06587(2) 0.03639(11) Uani 1 1 d . . . . .
O4 O 0.4029(5) 0.3722(3) 0.0618(3) 0.0329(11) Uani 1 1 d . . . . .
N2 N 0.4220(5) 0.5797(4) 0.1617(3) 0.0225(10) Uani 1 1 d . . . . .
N1 N 0.1743(6) 0.6606(5) 0.1624(4) 0.0340(13) Uani 1 1 d . . . . .
C14 C 0.5994(11) 0.1251(7) -0.0618(6) 0.055(2) Uani 1 1 d . . . . .
O5 O 0.2135(5) 0.3207(5) -0.0154(4) 0.0552(17) Uani 1 1 d . . . . .
C5 C 0.2743(7) 0.7044(5) 0.2210(4) 0.0255(13) Uani 1 1 d . . . . .
C6 C 0.4115(6) 0.6660(5) 0.2152(4) 0.0239(12) Uani 1 1 d . . . . .
C8 C 0.6509(7) 0.6805(5) 0.2542(5) 0.0334(15) Uani 1 1 d . . . . .
H8 H 0.7270 0.7139 0.2852 0.040 Uiso 1 1 calc R U . . .
C13 C 0.5403(9) 0.2096(6) -0.0217(5) 0.0424(18) Uani 1 1 d . . . . .
H13 H 0.5933 0.2626 0.0095 0.051 Uiso 1 1 calc R U . . .
C4 C 0.2508(7) 0.7829(5) 0.2834(5) 0.0337(15) Uani 1 1 d . . . . .
H4 H 0.3220 0.8114 0.3237 0.040 Uiso 1 1 calc R U . . .
C9 C 0.6622(7) 0.5923(6) 0.1998(5) 0.0325(15) Uani 1 1 d . . . . .
H9 H 0.7460 0.5648 0.1938 0.039 Uiso 1 1 calc R U . . .
C3 C 0.1218(8) 0.8180(6) 0.2850(5) 0.0413(18) Uani 1 1 d . . . . .
H3 H 0.1045 0.8694 0.3269 0.050 Uiso 1 1 calc R U . . .
C12 C 0.4036(8) 0.2138(5) -0.0286(4) 0.0345(16) Uani 1 1 d . . . . .
O2 O 0.2557(6) 0.5633(4) -0.0255(3) 0.0475(15) Uani 1 1 d . . . . .
O1 O 0.1721(10) 0.4206(5) 0.1617(6) 0.112(4) Uani 1 1 d . . . . .
C11 C 0.3370(7) 0.3059(5) 0.0082(4) 0.0315(15) Uani 1 1 d . . . . .
C10 C 0.5465(6) 0.5461(5) 0.1546(4) 0.0273(13) Uani 1 1 d . . . . .
H10 H 0.5550 0.4882 0.1168 0.033 Uiso 1 1 calc R U . . .
C7 C 0.5244(7) 0.7178(5) 0.2616(4) 0.0299(14) Uani 1 1 d . . . . .
H7 H 0.5144 0.7772 0.2975 0.036 Uiso 1 1 calc R U . . .
C1 C 0.0491(8) 0.6970(7) 0.1640(6) 0.051(2) Uani 1 1 d . . . . .
H1 H -0.0211 0.6682 0.1230 0.061 Uiso 1 1 calc R U . . .
C17 C 0.3236(10) 0.1338(6) -0.0746(5) 0.048(2) Uani 1 1 d . . . . .
H17 H 0.2307 0.1369 -0.0791 0.058 Uiso 1 1 calc R U . . .
C2 C 0.0201(8) 0.7758(7) 0.2240(6) 0.049(2) Uani 1 1 d . . . . .
H2 H -0.0676 0.7994 0.2225 0.059 Uiso 1 1 calc R U . . .
C16 C 0.3837(11) 0.0501(7) -0.1133(6) 0.055(2) Uani 1 1 d . . . . .
C15 C 0.5200(11) 0.0454(7) -0.1078(6) 0.057(3) Uani 1 1 d . . . . .
H15 H 0.5596 -0.0109 -0.1345 0.069 Uiso 1 1 calc R U . . .
F1A F 0.3096(12) -0.0304(8) -0.1474(7) 0.070(4) Uani 0.553(13) 1 d . . P A 1
F1B F 0.7300(13) 0.1202(9) -0.0563(9) 0.066(4) Uani 0.447(13) 1 d . . P A 2
O3A O -0.0027(9) 0.5802(9) -0.0091(7) 0.033(4) Uani 0.481(17) 1 d . . P B 1
O3B O -0.0137(9) 0.5205(8) 0.0556(8) 0.042(4) Uani 0.519(17) 1 d . . P B 2
OW1 O 0.981(3) -0.077(4) -0.057(2) 0.25(2) Uani 0.5 1 d . . P . .

loop_
_atom_site_aniso_label
_atom_site_aniso_U_11
_atom_site_aniso_U_22
_atom_site_aniso_U_33
_atom_site_aniso_U_23
_atom_site_aniso_U_13
_atom_site_aniso_U_12
U1 0.02316(14) 0.03884(16) 0.05010(18) -0.02919(12) 0.01482(11) -0.01072(10)
O4 0.048(3) 0.020(2) 0.027(2) -0.0025(18) -0.006(2) 0.003(2)
N2 0.030(3) 0.020(2) 0.018(2) -0.0016(19) 0.003(2) -0.005(2)
N1 0.030(3) 0.034(3) 0.039(3) -0.021(3) 0.010(3) -0.007(2)
C14 0.084(7) 0.040(5) 0.043(5) 0.014(4) 0.019(5) 0.022(4)
O5 0.040(3) 0.052(3) 0.075(4) -0.045(3) 0.011(3) -0.008(3)
C5 0.036(3) 0.021(3) 0.021(3) -0.003(2) 0.009(3) -0.006(3)
C6 0.032(3) 0.023(3) 0.017(3) 0.000(2) 0.004(2) -0.004(2)
C8 0.034(4) 0.033(4) 0.030(4) -0.004(3) -0.002(3) -0.008(3)
C13 0.065(5) 0.032(4) 0.030(4) 0.006(3) 0.009(3) 0.007(4)
C4 0.039(4) 0.030(3) 0.031(4) -0.010(3) 0.002(3) -0.006(3)
C9 0.026(3) 0.037(4) 0.033(4) -0.002(3) -0.001(3) -0.001(3)
C3 0.052(5) 0.038(4) 0.035(4) -0.021(3) 0.011(3) 0.001(3)
C12 0.056(5) 0.026(3) 0.021(3) -0.001(3) 0.007(3) 0.005(3)
O2 0.081(4) 0.040(3) 0.017(2) -0.001(2) -0.008(2) 0.032(3)
O1 0.186(9) 0.054(4) 0.132(7) -0.057(4) 0.140(7) -0.073(5)
C11 0.046(4) 0.024(3) 0.026(3) -0.002(3) 0.008(3) -0.003(3)
C10 0.032(3) 0.028(3) 0.022(3) -0.003(2) 0.002(3) 0.000(3)
C7 0.039(4) 0.025(3) 0.025(3) -0.005(3) 0.001(3) -0.009(3)
C1 0.031(4) 0.057(5) 0.066(6) -0.036(4) 0.012(4) -0.005(4)
C17 0.071(6) 0.033(4) 0.040(4) -0.007(3) 0.008(4) 0.000(4)
C2 0.040(4) 0.050(5) 0.060(5) -0.030(4) 0.012(4) 0.002(4)
C16 0.092(7) 0.031(4) 0.044(5) -0.005(4) 0.014(5) 0.003(4)
C15 0.107(8) 0.031(4) 0.039(4) 0.001(3) 0.028(5) 0.021(5)
F1A 0.109(9) 0.046(6) 0.058(6) -0.022(5) 0.015(6) -0.006(5)
F1B 0.076(9) 0.050(7) 0.080(9) 0.007(6) 0.034(7) 0.031(6)
O3A 0.023(5) 0.035(6) 0.039(7) -0.019(5) 0.002(4) 0.000(4)
O3B 0.027(5) 0.041(7) 0.055(8) -0.025(6) -0.001(4) -0.001(4)
OW1 0.12(2) 0.49(7) 0.14(2) 0.02(3) 0.048(18) -0.11(3)

loop_
_atom_type_symbol
_atom_type_description
_atom_type_scat_dispersion_real
_atom_type_scat_dispersion_imag
_atom_type_scat_source
C C 0.0033 0.0016 'International Tables Vol C Tables 4.2.6.8 and 6.1.1.4'
H H 0.0000 0.0000 'International Tables Vol C Tables 4.2.6.8 and 6.1.1.4'
N N 0.0061 0.0033 'International Tables Vol C Tables 4.2.6.8 and 6.1.1.4'
O O 0.0106 0.0060 'International Tables Vol C Tables 4.2.6.8 and 6.1.1.4'
F F 0.0171 0.0103 'International Tables Vol C Tables 4.2.6.8 and 6.1.1.4'
U U -9.6767 9.6646 'International Tables Vol C Tables 4.2.6.8 and 6.1.1.4'

loop_
_geom_angle_atom_site_label_1
_geom_angle_atom_site_label_2
_geom_angle_atom_site_label_3
_geom_angle
_geom_angle_site_symmetry_1
_geom_angle_site_symmetry_3
O2 U1 O1 175.6(4) . .
O2 U1 O3B 104.9(4) . .
O1 U1 O3B 79.1(5) . .
O2 U1 O3A 105.2(4) . 3_565
O1 U1 O3A 79.1(4) . 3_565
O2 U1 O3B 75.6(3) . 3_565
O1 U1 O3B 108.8(4) . 3_565
O3B U1 O3B 44.6(5) . 3_565
O2 U1 O5 92.3(2) . .
O1 U1 O5 88.7(2) . .
O3B U1 O5 102.1(3) . .
O3A U1 O5 64.5(3) 3_565 .
O3B U1 O5 70.5(3) 3_565 .
O2 U1 O4 88.6(2) . .
O1 U1 O4 88.7(3) . .
O3B U1 O4 151.9(3) . .
O3A U1 O4 115.4(3) 3_565 .
O3B U1 O4 119.5(2) 3_565 .
O5 U1 O4 51.95(17) . .
O2 U1 O3A 75.3(3) . .
O1 U1 O3A 108.6(4) . .
O3A U1 O3A 50.0(5) 3_565 .
O5 U1 O3A 104.8(3) . .
O4 U1 O3A 151.7(2) . .
O2 U1 N1 94.4(2) . .
O1 U1 N1 84.9(2) . .
O3B U1 N1 72.1(3) . .
O3A U1 N1 109.5(3) 3_565 .
O3B U1 N1 107.2(3) 3_565 .
O5 U1 N1 172.02(19) . .
O4 U1 N1 132.38(16) . .
O3A U1 N1 72.9(2) . .
O2 U1 N2 84.0(2) . .
O1 U1 N2 91.8(3) . .
O3B U1 N2 133.7(3) . .
O3A U1 N2 168.3(3) 3_565 .
O3B U1 N2 156.2(3) 3_565 .
O5 U1 N2 123.19(17) . .
O4 U1 N2 71.27(15) . .
O3A U1 N2 128.2(2) . .
N1 U1 N2 61.89(17) . .
O2 U1 C11 89.7(2) . .
O1 U1 C11 89.4(3) . .
O3B U1 C11 127.4(3) . .
O3A U1 C11 90.0(3) 3_565 .
O3B U1 C11 94.6(3) 3_565 .
O5 U1 C11 25.85(18) . .
O4 U1 C11 26.12(17) . .
O3A U1 C11 128.8(2) . .
N1 U1 C11 158.1(2) . .
N2 U1 C11 97.34(18) . .
C11 O4 U1 94.0(4) . .
C10 N2 C6 117.1(5) . .
C10 N2 U1 121.6(4) . .
C6 N2 U1 121.1(4) . .
C5 N1 C1 117.5(6) . .
C5 N1 U1 122.6(4) . .
C1 N1 U1 119.2(4) . .
F1B C14 C15 119.5(9) . .
F1B C14 C13 120.2(10) . .
C15 C14 C13 120.3(9) . .
C11 O5 U1 95.3(4) . .
N1 C5 C4 121.9(6) . .
N1 C5 C6 116.4(5) . .
C4 C5 C6 121.7(6) . .
N2 C6 C7 121.8(6) . .
N2 C6 C5 117.0(5) . .
C7 C6 C5 121.2(6) . .
C7 C8 C9 118.6(6) . .
C7 C8 H8 120.7 . .
C9 C8 H8 120.7 . .
C12 C13 C14 119.4(8) . .
C12 C13 H13 120.3 . .
C14 C13 H13 120.3 . .
C3 C4 C5 119.7(6) . .
C3 C4 H4 120.1 . .
C5 C4 H4 120.1 . .
C10 C9 C8 118.5(6) . .
C10 C9 H9 120.7 . .
C8 C9 H9 120.7 . .
C2 C3 C4 118.6(6) . .
C2 C3 H3 120.7 . .
C4 C3 H3 120.7 . .
C13 C12 C17 120.5(7) . .
C13 C12 C11 120.8(7) . .
C17 C12 C11 118.6(7) . .
O5 C11 O4 118.7(6) . .
O5 C11 C12 120.0(6) . .
O4 C11 C12 121.3(7) . .
O5 C11 U1 58.9(3) . .
O4 C11 U1 59.9(3) . .
C12 C11 U1 175.6(5) . .
N2 C10 C9 124.1(6) . .
N2 C10 H10 118.0 . .
C9 C10 H10 118.0 . .
C8 C7 C6 119.8(6) . .
C8 C7 H7 120.1 . .
C6 C7 H7 120.1 . .
N1 C1 C2 123.0(7) . .
N1 C1 H1 118.5 . .
C2 C1 H1 118.5 . .
C16 C17 C12 119.4(9) . .
C16 C17 H17 120.3 . .
C12 C17 H17 120.3 . .
C3 C2 C1 119.1(7) . .
C3 C2 H2 120.4 . .
C1 C2 H2 120.4 . .
F1A C16 C15 119.8(9) . .
F1A C16 C17 119.1(10) . .
C15 C16 C17 120.7(9) . .
C16 C15 C14 119.6(8) . .
C16 C15 H15 120.2 . .
C14 C15 H15 120.2 . .
U1 O3A U1 130.0(5) 3_565 .
O3B O3B U1 73.7(6) 3_565 .
O3B O3B U1 61.7(5) 3_565 3_565
U1 O3B U1 135.4(5) . 3_565

loop_
_geom_bond_atom_site_label_1
_geom_bond_atom_site_label_2
_geom_bond_distance
_geom_bond_site_symmetry_2
U1 O2 1.756(6) .
U1 O1 1.757(7) .
U1 O3B 2.243(9) .
U1 O3A 2.289(9) 3_565
U1 O3B 2.444(10) 3_565
U1 O5 2.463(5) .
U1 O4 2.483(5) .
U1 O3A 2.497(10) .
U1 N1 2.610(5) .
U1 N2 2.639(5) .
U1 C11 2.865(7) .
O4 C11 1.264(8) .
N2 C10 1.344(8) .
N2 C6 1.355(8) .
N1 C5 1.341(8) .
N1 C1 1.347(9) .
C14 F1B 1.309(15) .
C14 C15 1.391(14) .
C14 C13 1.394(11) .
O5 C11 1.254(9) .
C5 C4 1.396(9) .
C5 C6 1.481(9) .
C6 C7 1.396(9) .
C8 C7 1.380(10) .
C8 C9 1.385(10) .
C8 H8 0.9300 .
C13 C12 1.368(11) .
C13 H13 0.9300 .
C4 C3 1.378(10) .
C4 H4 0.9300 .
C9 C10 1.379(9) .
C9 H9 0.9300 .
C3 C2 1.364(11) .
C3 H3 0.9300 .
C12 C17 1.396(11) .
C12 C11 1.484(9) .
C10 H10 0.9300 .
C7 H7 0.9300 .
C1 C2 1.390(10) .
C1 H1 0.9300 .
C17 C16 1.382(11) .
C17 H17 0.9300 .
C2 H2 0.9300 .
C16 F1A 1.311(13) .
C16 C15 1.367(14) .
C15 H15 0.9300 .
O3A U1 2.289(9) 3_565
O3B O3B 1.79(2) 3_565
O3B U1 2.444(10) 3_565
